data_1553427
loop_
_publ_author_name
'Veliks, Janis'
'Seifert, Helen M.'
'Frantz, Derik K.'
'Klosterman, Jeremy K.'
'Tseng, Jui-Chang'
'Linden, Anthony'
'Siegel, Jay S.'

_publ_section_title
;
 Towards the molecular Borromean link with three unequal rings:
 double-threaded ruthenium(ii) ring-in-ring complexes
;
_journal_issue 6
_journal_name_full 'Organic Chemistry Frontiers'
_journal_page_first 667
_journal_paper_doi 10.1039/C6QO00025H
_journal_volume 3
_journal_year 2016
_chemical_formula_moiety 'C152 H144 N12 O16 Ru2 4+, 4(F6 P 1-), 2(C4 H10 O), 10(C2 H3 N)'
_chemical_formula_sum 'C180 H194 F24 N22 O18 P4 Ru2'
_chemical_formula_weight 3735.50
_chemical_temperature_decomposition_gt 568
_space_group_IT_number 2
_space_group_name_Hall '-P 1'
_space_group_name_H-M_alt 'P -1'
_symmetry_cell_setting triclinic
_symmetry_Int_Tables_number 2
_symmetry_space_group_name_Hall '-P 1'
_symmetry_space_group_name_H-M 'P -1'
_atom_sites_solution_hydrogens geom
_atom_sites_solution_primary direct
_atom_sites_solution_secondary difmap
_audit_creation_date 13-Mar-2012
_audit_creation_method SHELXL-97
_audit_update_record
;
2015-10-15 deposited with the CCDC.
2016-02-22 downloaded from the CCDC.
;
_cell_angle_alpha 71.0730(10)
_cell_angle_beta 82.6220(10)
_cell_angle_gamma 68.2880(10)
_cell_formula_units_Z 1
_cell_length_a 13.6711(2)
_cell_length_b 16.9670(2)
_cell_length_c 22.4266(3)
_cell_measurement_reflns_used 30412
_cell_measurement_temperature 160(1)
_cell_measurement_theta_max 72.4735
_cell_measurement_theta_min 2.0810
_cell_volume 4571.45(11)
_computing_cell_refinement 'CrysAlisPro, Version 1.171.35.19 (Agilent Technologies, 2011)'
_computing_data_collection 'CrysAlisPro, Version 1.171.35.19 (Agilent Technologies, 2011)'
_computing_data_reduction 'CrysAlisPro, Version 1.171.35.19 (Agilent Technologies, 2011)'
_computing_molecular_graphics 'ORTEPII (Johnson, 1976)'
_computing_publication_material 'SHELXL97 and PLATON (Spek, 2009)'
_computing_structure_refinement 'SHELXL97 (Sheldrick, 2008)'
_computing_structure_solution 'SHELXS97 (Sheldrick, 2008)'
_diffrn_ambient_temperature 160(1)
_diffrn_detector 'Atlas CCD camera on \k goniostat'
_diffrn_detector_area_resol_mean 10.3801
_diffrn_measured_fraction_theta_full 0.998
_diffrn_measured_fraction_theta_max 0.973
_diffrn_measurement_device_type 'Oxford Diffraction SuperNova, dual radiation diffractometer'
_diffrn_measurement_method '\w scans'
_diffrn_radiation_monochromator mirror
_diffrn_radiation_source 'SuperNova (Cu) X-ray Source'
_diffrn_radiation_type 'Cu K\a'
_diffrn_radiation_wavelength 1.54184
_diffrn_reflns_av_R_equivalents 0.0451
_diffrn_reflns_av_sigmaI/netI 0.0296
_diffrn_reflns_limit_h_max 10
_diffrn_reflns_limit_h_min -16
_diffrn_reflns_limit_k_max 19
_diffrn_reflns_limit_k_min -20
_diffrn_reflns_limit_l_max 27
_diffrn_reflns_limit_l_min -27
_diffrn_reflns_number 54280
_diffrn_reflns_theta_full 66.97
_diffrn_reflns_theta_max 72.62
_diffrn_reflns_theta_min 2.08
_diffrn_standards_decay_% 0
_diffrn_standards_number 0
_exptl_absorpt_coefficient_mu 2.453
_exptl_absorpt_correction_T_max 1.00000
_exptl_absorpt_correction_T_min 0.69216
_exptl_absorpt_correction_type multi-scan
_exptl_absorpt_process_details
;
Empirical absorption correction using spherical harmonics,
 implemented in SCALE3 ABSPACK scaling algorithm.
CrysAlisPro, Version 1.171.35.19 (Agilent Technologies, 2011)
;
_exptl_crystal_colour red
_exptl_crystal_density_diffrn 1.357
_exptl_crystal_density_method 'not measured'
_exptl_crystal_description prism
_exptl_crystal_F_000 1936
_exptl_crystal_size_max 0.30
_exptl_crystal_size_mid 0.20
_exptl_crystal_size_min 0.20
_platon_squeeze_details
;
Note that this work was conducted in 2012, before the appearance of 
SHELXL-2013 and thus the 'old style' of SQUEEZE is used here.
;
_refine_diff_density_max 2.360
_refine_diff_density_min -0.872
_refine_diff_density_rms 0.108
_refine_ls_extinction_method none
_refine_ls_goodness_of_fit_ref 1.072
_refine_ls_hydrogen_treatment constr
_refine_ls_matrix_type full
_refine_ls_number_parameters 1145
_refine_ls_number_reflns 17661
_refine_ls_number_restraints 505
_refine_ls_restrained_S_all 1.084
_refine_ls_R_factor_all 0.0803
_refine_ls_R_factor_gt 0.0690
_refine_ls_shift/su_max 0.001
_refine_ls_shift/su_mean 0.000
_refine_ls_structure_factor_coef Fsqd
_refine_ls_weighting_details 'w=1/[\s^2^(Fo^2^)+(0.1388P)^2^+3.5799P] where P=(Fo^2^+2Fc^2^)/3'
_refine_ls_weighting_scheme calc
_refine_ls_wR_factor_gt 0.2021
_refine_ls_wR_factor_ref 0.2134
_reflns_number_gt 14735
_reflns_number_total 17661
_reflns_threshold_expression 'I > 2\s(I)'
_cod_data_source_file c6qo00025h2.cif
_cod_data_source_block 13
_cod_depositor_comments
;
The following automatic conversions were performed:

data name '_chemical_melting_point' was changed to
'_chemical_temperature_decomposition_gt' since the value was
specified as 'more than' ('>') a certain temperature. The value ' >
568 K, dec.' was changed to '568' -- it should be numeric and without
a unit designator.

Automatic conversion script
Id: cif_fix_values 6909 2019-04-08 15:41:33Z antanas 
;
_cod_database_code 1553427

loop_
_symmetry_equiv_pos_as_xyz
'x, y, z'
'-x, -y, -z'

loop_
_atom_site_label
_atom_site_type_symbol
_atom_site_fract_x
_atom_site_fract_y
_atom_site_fract_z
_atom_site_U_iso_or_equiv
_atom_site_adp_type
_atom_site_occupancy
_atom_site_symmetry_multiplicity
_atom_site_calc_flag
_atom_site_refinement_flags
_atom_site_disorder_assembly
_atom_site_disorder_group
Ru1 Ru 0.44773(2) 0.279642(18) 0.248576(13) 0.04323(11) Uani 1 1 d . . .
O1 O 0.0235(3) -0.1990(2) 0.22324(19) 0.0700(9) Uani 1 1 d . . .
H1 H 0.0501 -0.2276 0.1973 0.105 Uiso 1 1 calc R . .
O2 O 0.2406(2) 0.06988(19) 0.22209(15) 0.0545(7) Uani 1 1 d . . .
O3 O 0.6479(2) 0.42625(19) 0.35491(13) 0.0524(6) Uani 1 1 d . . .
O4 O 0.8964(4) 0.5695(4) 0.4911(3) 0.1120(18) Uani 1 1 d . . .
H4 H 0.8790 0.6248 0.4831 0.168 Uiso 1 1 calc R . .
O5 O 0.9810(3) 0.1920(2) -0.05282(18) 0.0704(9) Uani 1 1 d . . .
O6 O 0.8527(3) 0.3124(2) -0.15799(17) 0.0676(8) Uani 1 1 d . . .
O7 O -0.4410(3) 0.8255(3) 0.2236(2) 0.0981(14) Uani 1 1 d . . .
O8 O -0.2289(3) 0.7142(2) 0.20413(17) 0.0713(9) Uani 1 1 d . . .
N1 N 0.5151(2) 0.3661(2) 0.25670(15) 0.0442(7) Uani 1 1 d . . .
N2 N 0.4167(2) 0.37023(19) 0.16459(14) 0.0402(6) Uani 1 1 d . . .
N3 N 0.3643(2) 0.2304(2) 0.20655(16) 0.0466(7) Uani 1 1 d . . .
N4 N 0.3106(2) 0.3295(2) 0.29681(15) 0.0443(7) Uani 1 1 d . . .
N5 N 0.4804(3) 0.1943(2) 0.33481(16) 0.0468(7) Uani 1 1 d . . .
N6 N 0.5979(2) 0.1948(2) 0.23451(16) 0.0476(7) Uani 1 1 d . . .
C1 C 0.0582(3) -0.1291(3) 0.2100(3) 0.0596(11) Uani 1 1 d . . .
C2 C 0.0992(3) -0.0955(3) 0.1516(2) 0.0597(10) Uani 1 1 d . . .
H2 H 0.1032 -0.1212 0.1191 0.072 Uiso 1 1 calc R . .
C3 C 0.1344(3) -0.0251(3) 0.1400(2) 0.0561(10) Uani 1 1 d . . .
C4 C 0.1819(4) 0.0069(3) 0.0758(2) 0.0666(12) Uani 1 1 d . . .
H41 H 0.2009 -0.0387 0.0543 0.100 Uiso 1 1 calc R . .
H42 H 0.2450 0.0183 0.0810 0.100 Uiso 1 1 calc R . .
H43 H 0.1304 0.0619 0.0505 0.100 Uiso 1 1 calc R . .
C5 C 0.1263(3) 0.0124(3) 0.1889(2) 0.0554(10) Uani 1 1 d . . .
C6 C 0.1677(3) 0.0850(3) 0.1777(2) 0.0565(10) Uani 1 1 d . . .
C7 C 0.1532(3) 0.1624(3) 0.1333(2) 0.0586(10) Uani 1 1 d . . .
H7 H 0.1062 0.1874 0.0989 0.070 Uiso 1 1 calc R . .
C8 C 0.3415(3) 0.1566(3) 0.2326(2) 0.0487(8) Uani 1 1 d . . .
H8 H 0.3725 0.1154 0.2713 0.058 Uiso 1 1 calc R . .
C9 C 0.2724(3) 0.1412(3) 0.2023(2) 0.0497(9) Uani 1 1 d . . .
C10 C 0.2214(3) 0.2011(3) 0.1469(2) 0.0530(9) Uani 1 1 d . . .
C11 C 0.2476(3) 0.2770(3) 0.1196(2) 0.0518(9) Uani 1 1 d . . .
H11 H 0.2163 0.3193 0.0813 0.062 Uiso 1 1 calc R . .
C12 C 0.3202(3) 0.2888(2) 0.14971(18) 0.0463(8) Uani 1 1 d . . .
C13 C 0.3558(3) 0.3661(3) 0.12404(18) 0.0459(8) Uani 1 1 d . . .
C14 C 0.3313(3) 0.4299(3) 0.06589(19) 0.0511(9) Uani 1 1 d . . .
H14 H 0.2862 0.4279 0.0379 0.061 Uiso 1 1 calc R . .
C15 C 0.3737(4) 0.4965(3) 0.04940(19) 0.0546(9) Uani 1 1 d . . .
H15 H 0.3589 0.5401 0.0093 0.066 Uiso 1 1 calc R . .
C16 C 0.4380(3) 0.5002(3) 0.09124(18) 0.0486(8) Uani 1 1 d . . .
H16 H 0.4683 0.5453 0.0797 0.058 Uiso 1 1 calc R . .
C17 C 0.4568(3) 0.4367(2) 0.14994(17) 0.0426(7) Uani 1 1 d . . .
C18 C 0.5129(3) 0.4348(2) 0.20237(18) 0.0443(8) Uani 1 1 d . . .
C19 C 0.5561(3) 0.4978(3) 0.19864(18) 0.0466(8) Uani 1 1 d . . .
H19 H 0.5552 0.5434 0.1603 0.056 Uiso 1 1 calc R . .
C20 C 0.6010(3) 0.4931(3) 0.25227(19) 0.0472(8) Uani 1 1 d . . .
C21 C 0.6024(3) 0.4221(3) 0.30642(18) 0.0470(8) Uani 1 1 d . . .
C22 C 0.5607(3) 0.3593(3) 0.30908(18) 0.0488(8) Uani 1 1 d . . .
H22 H 0.5637 0.3121 0.3467 0.059 Uiso 1 1 calc R . .
C23 C 0.6507(3) 0.5430(3) 0.2703(2) 0.0529(9) Uani 1 1 d . . .
H23 H 0.6625 0.5954 0.2442 0.063 Uiso 1 1 calc R . .
C24 C 0.6772(3) 0.5014(3) 0.3311(2) 0.0513(9) Uani 1 1 d . . .
C25 C 0.7311(3) 0.5178(3) 0.3758(2) 0.0530(9) Uani 1 1 d . . .
C26 C 0.6927(4) 0.6009(3) 0.3862(2) 0.0612(11) Uani 1 1 d . . .
C27 C 0.5912(5) 0.6702(4) 0.3590(3) 0.0799(15) Uani 1 1 d . . .
H271 H 0.6032 0.7032 0.3156 0.120 Uiso 1 1 calc R . .
H272 H 0.5631 0.7113 0.3843 0.120 Uiso 1 1 calc R . .
H273 H 0.5406 0.6417 0.3591 0.120 Uiso 1 1 calc R . .
C28 C 0.7498(5) 0.6177(4) 0.4248(3) 0.0758(14) Uani 1 1 d . . .
H28 H 0.7271 0.6747 0.4309 0.091 Uiso 1 1 calc R . .
C29 C 0.8391(4) 0.5517(5) 0.4539(2) 0.0757(15) Uani 1 1 d . . .
C30 C 0.8733(4) 0.4689(4) 0.4464(2) 0.0716(14) Uani 1 1 d . . .
H30 H 0.9333 0.4237 0.4687 0.086 Uiso 1 1 calc R . .
C31 C 0.8214(4) 0.4503(3) 0.4065(2) 0.0623(11) Uani 1 1 d . . .
C32 C 0.8650(5) 0.3619(4) 0.3965(4) 0.095(2) Uani 1 1 d . . .
H321 H 0.8147 0.3308 0.4121 0.142 Uiso 1 1 calc R . .
H322 H 0.9314 0.3273 0.4193 0.142 Uiso 1 1 calc R . .
H323 H 0.8779 0.3690 0.3514 0.142 Uiso 1 1 calc R . .
C33 C 0.0824(3) -0.0199(3) 0.2476(2) 0.0583(10) Uani 1 1 d . . .
C34 C 0.0649(5) 0.0222(4) 0.2991(3) 0.0797(15) Uani 1 1 d . . .
H341 H 0.1319 0.0048 0.3197 0.120 Uiso 1 1 calc R . .
H342 H 0.0149 0.0023 0.3301 0.120 Uiso 1 1 calc R . .
H343 H 0.0362 0.0870 0.2812 0.120 Uiso 1 1 calc R . .
C35 C 0.0497(3) -0.0921(3) 0.2575(2) 0.0596(10) Uani 1 1 d . . .
H35 H 0.0214 -0.1157 0.2973 0.071 Uiso 1 1 calc R . .
C36 C 0.9912(4) 0.2758(4) -0.0879(3) 0.0774(15) Uani 1 1 d . . .
H361 H 1.0459 0.2665 -0.1210 0.093 Uiso 1 1 calc R . .
H362 H 1.0154 0.2985 -0.0593 0.093 Uiso 1 1 calc R . .
C37 C 0.8921(5) 0.3442(4) -0.1182(3) 0.0759(15) Uani 1 1 d . . .
H371 H 0.8390 0.3588 -0.0853 0.091 Uiso 1 1 calc R . .
H372 H 0.9055 0.3991 -0.1434 0.091 Uiso 1 1 calc R . .
C38 C 0.7638(5) 0.3772(4) -0.1931(3) 0.0788(15) Uani 1 1 d . A .
H381 H 0.7862 0.4220 -0.2267 0.095 Uiso 1 1 calc R . .
H382 H 0.7135 0.4081 -0.1651 0.095 Uiso 1 1 calc R . .
C39 C 0.7115(5) 0.3371(4) -0.2216(3) 0.100(2) Uani 1 1 d D . .
H391 H 0.7630 0.3021 -0.2471 0.120 Uiso 0.426(9) 1 calc PR A 1
H392 H 0.6549 0.3843 -0.2499 0.120 Uiso 0.426(9) 1 calc PR A 1
H393 H 0.7654 0.2995 -0.2445 0.120 Uiso 0.574(9) 1 calc PR A 2
H394 H 0.6612 0.3855 -0.2533 0.120 Uiso 0.574(9) 1 calc PR A 2
C40 C 0.6647(17) 0.2763(13) -0.1697(6) 0.101(3) Uani 0.426(9) 1 d PDU A 1
H401 H 0.6471 0.3028 -0.1346 0.121 Uiso 0.426(9) 1 calc PR A 1
H402 H 0.7241 0.2196 -0.1548 0.121 Uiso 0.426(9) 1 calc PR A 1
C41 C 0.5709(9) 0.2493(10) -0.1737(8) 0.099(2) Uani 0.426(9) 1 d PDU A 1
H411 H 0.5107 0.3021 -0.1945 0.119 Uiso 0.426(9) 1 calc PR A 1
H412 H 0.5484 0.2207 -0.1310 0.119 Uiso 0.426(9) 1 calc PR A 1
C42 C 0.6086(10) 0.1836(8) -0.2125(9) 0.097(3) Uani 0.426(9) 1 d PDU A 1
H421 H 0.6835 0.1470 -0.2028 0.117 Uiso 0.426(9) 1 calc PR A 1
H422 H 0.6044 0.2178 -0.2578 0.117 Uiso 0.426(9) 1 calc PR A 1
C40A C 0.6520(14) 0.2804(10) -0.1769(5) 0.102(2) Uani 0.574(9) 1 d PDU A 2
H403 H 0.5869 0.3183 -0.1608 0.122 Uiso 0.574(9) 1 calc PR A 2
H404 H 0.6965 0.2370 -0.1406 0.122 Uiso 0.574(9) 1 calc PR A 2
C41A C 0.6255(9) 0.2323(7) -0.2164(5) 0.097(2) Uani 0.574(9) 1 d PDU A 2
H413 H 0.5734 0.2753 -0.2491 0.117 Uiso 0.574(9) 1 calc PR A 2
H414 H 0.6896 0.2015 -0.2374 0.117 Uiso 0.574(9) 1 calc PR A 2
C42A C 0.5799(9) 0.1651(7) -0.1706(6) 0.096(2) Uani 0.574(9) 1 d PDU A 2
H423 H 0.6344 0.1209 -0.1398 0.115 Uiso 0.574(9) 1 calc PR A 2
H424 H 0.5202 0.1965 -0.1471 0.115 Uiso 0.574(9) 1 calc PR A 2
C43 C 0.5456(5) 0.1213(5) -0.2006(3) 0.0885(18) Uani 1 1 d D . .
H431 H 0.5792 0.0761 -0.2229 0.106 Uiso 0.426(9) 1 calc PR A 1
H432 H 0.5434 0.0903 -0.1550 0.106 Uiso 0.426(9) 1 calc PR A 1
H433 H 0.5461 0.0635 -0.1709 0.106 Uiso 0.574(9) 1 calc PR A 2
H434 H 0.5936 0.1097 -0.2363 0.106 Uiso 0.574(9) 1 calc PR A 2
C44 C -0.3627(4) 0.8571(4) 0.1905(3) 0.0826(16) Uani 1 1 d . . .
H441 H -0.3767 0.9180 0.1920 0.099 Uiso 1 1 calc R . .
H442 H -0.3612 0.8589 0.1458 0.099 Uiso 1 1 calc R . .
C45 C -0.2583(4) 0.7945(3) 0.2214(3) 0.0747(14) Uani 1 1 d . . .
H451 H -0.2038 0.8222 0.2068 0.090 Uiso 1 1 calc R . .
H452 H -0.2652 0.7811 0.2678 0.090 Uiso 1 1 calc R . .
C46 C -0.1384(4) 0.6459(3) 0.2313(2) 0.0586(10) Uani 1 1 d . . .
C47 C -0.1100(4) 0.5719(3) 0.2110(2) 0.0611(11) Uani 1 1 d . . .
H47 H -0.1511 0.5711 0.1802 0.073 Uiso 1 1 calc R . .
C48 C -0.0203(4) 0.4977(3) 0.2357(2) 0.0593(10) Uani 1 1 d . . .
C49 C 0.0080(4) 0.4168(4) 0.2153(3) 0.0730(13) Uani 1 1 d . . .
H491 H -0.0534 0.4182 0.1961 0.110 Uiso 1 1 calc R . .
H492 H 0.0303 0.3637 0.2519 0.110 Uiso 1 1 calc R . .
H493 H 0.0657 0.4153 0.1843 0.110 Uiso 1 1 calc R . .
C50 C 0.0386(3) 0.5017(3) 0.2802(2) 0.0557(10) Uani 1 1 d . . .
C51 C 0.2234(3) 0.3966(2) 0.27304(17) 0.0443(8) Uani 1 1 d . . .
H51 H 0.2227 0.4275 0.2293 0.053 Uiso 1 1 calc R . .
C52 C 0.1327(3) 0.4242(3) 0.30858(19) 0.0521(9) Uani 1 1 d . . .
C53 C 0.1378(4) 0.3776(3) 0.3724(2) 0.0639(11) Uani 1 1 d . . .
H53 H 0.0787 0.3944 0.3989 0.077 Uiso 1 1 calc R . .
C54 C 0.2263(4) 0.3081(3) 0.3977(2) 0.0603(11) Uani 1 1 d . . .
H54 H 0.2282 0.2763 0.4413 0.072 Uiso 1 1 calc R . .
C55 C 0.3135(3) 0.2839(3) 0.35962(18) 0.0497(9) Uani 1 1 d . . .
C56 C 0.4099(3) 0.2100(3) 0.38150(18) 0.0509(9) Uani 1 1 d . . .
C57 C 0.4355(4) 0.1572(3) 0.4437(2) 0.0636(11) Uani 1 1 d . . .
H57 H 0.3863 0.1668 0.4770 0.076 Uiso 1 1 calc R . .
C58 C 0.5323(4) 0.0914(3) 0.4562(2) 0.0708(13) Uani 1 1 d . . .
H58 H 0.5503 0.0551 0.4984 0.085 Uiso 1 1 calc R . .
C59 C 0.6045(4) 0.0771(3) 0.4078(2) 0.0666(12) Uani 1 1 d . . .
H59 H 0.6720 0.0319 0.4165 0.080 Uiso 1 1 calc R . .
C60 C 0.5763(3) 0.1307(3) 0.3457(2) 0.0536(9) Uani 1 1 d . . .
C61 C 0.6409(3) 0.1287(3) 0.2888(2) 0.0571(10) Uani 1 1 d . . .
C62 C 0.7425(4) 0.0685(3) 0.2873(3) 0.0684(12) Uani 1 1 d . . .
H62 H 0.7723 0.0222 0.3244 0.082 Uiso 1 1 calc R . .
C63 C 0.7989(4) 0.0762(3) 0.2324(3) 0.0706(13) Uani 1 1 d . . .
H63 H 0.8677 0.0343 0.2312 0.085 Uiso 1 1 calc R . .
C64 C 0.7570(3) 0.1446(3) 0.1780(2) 0.0548(9) Uani 1 1 d . . .
C65 C 0.6535(3) 0.2023(3) 0.1817(2) 0.0531(9) Uani 1 1 d . . .
H65 H 0.6223 0.2484 0.1448 0.064 Uiso 1 1 calc R . .
C66 C 0.8179(3) 0.1581(3) 0.1174(2) 0.0580(10) Uani 1 1 d . . .
C67 C 0.8474(3) 0.0945(3) 0.0850(2) 0.0587(10) Uani 1 1 d . . .
C68 C 0.8201(4) 0.0112(3) 0.1088(3) 0.0715(13) Uani 1 1 d . . .
H681 H 0.8701 -0.0332 0.1414 0.107 Uiso 1 1 calc R . .
H682 H 0.8238 -0.0125 0.0738 0.107 Uiso 1 1 calc R . .
H683 H 0.7486 0.0252 0.1266 0.107 Uiso 1 1 calc R . .
C69 C 0.9005(3) 0.1100(3) 0.0289(3) 0.0623(11) Uani 1 1 d . . .
H69 H 0.9204 0.0673 0.0066 0.075 Uiso 1 1 calc R . .
C70 C 0.9259(3) 0.1858(3) 0.0039(2) 0.0615(11) Uani 1 1 d . . .
C71 C 0.8980(4) 0.2487(3) 0.0356(3) 0.0640(11) Uani 1 1 d . . .
H71 H 0.9158 0.3008 0.0186 0.077 Uiso 1 1 calc R . .
C72 C 0.8436(3) 0.2353(3) 0.0926(2) 0.0605(11) Uani 1 1 d . . .
C73 C 0.8131(5) 0.3064(4) 0.1258(3) 0.0786(15) Uani 1 1 d . . .
H731 H 0.7384 0.3427 0.1188 0.118 Uiso 1 1 calc R . .
H732 H 0.8558 0.3443 0.1090 0.118 Uiso 1 1 calc R . .
H733 H 0.8256 0.2779 0.1712 0.118 Uiso 1 1 calc R . .
C74 C 0.0093(3) 0.5790(3) 0.2996(2) 0.0570(10) Uani 1 1 d . . .
C75 C 0.0704(4) 0.5875(4) 0.3465(3) 0.0724(13) Uani 1 1 d . . .
H751 H 0.0456 0.5639 0.3892 0.109 Uiso 1 1 calc R . .
H752 H 0.0603 0.6503 0.3385 0.109 Uiso 1 1 calc R . .
H753 H 0.1454 0.5539 0.3425 0.109 Uiso 1 1 calc R . .
C76 C -0.0798(4) 0.6508(3) 0.2741(2) 0.0611(11) Uani 1 1 d . . .
H76 H -0.1001 0.7033 0.2863 0.073 Uiso 1 1 calc R . .
P1 P 1.0000 0.5000 0.0000 0.0619(4) Uani 1 2 d S . .
F1 F 0.8924(4) 0.5219(4) 0.0357(3) 0.1447(19) Uani 1 1 d . . .
F2 F 1.0299(4) 0.3984(3) 0.0381(2) 0.1220(15) Uani 1 1 d . . .
F3 F 0.9443(4) 0.4867(3) -0.0508(2) 0.1279(16) Uani 1 1 d . . .
P2 P 0.5000 1.0000 0.0000 0.0877(6) Uani 1 2 d S . .
F11 F 0.4403(4) 1.0435(3) 0.0535(2) 0.1277(15) Uani 1 1 d . . .
F12 F 0.5118(4) 0.9037(3) 0.0458(2) 0.1175(14) Uani 1 1 d . . .
F13 F 0.3928(4) 1.0096(3) -0.0255(2) 0.1266(15) Uani 1 1 d . . .
P3 P 0.10207(10) 0.16669(9) 0.55721(6) 0.0735(4) Uani 1 1 d D . .
F21 F 0.0762(5) 0.1795(5) 0.48767(18) 0.123(3) Uani 0.572(4) 1 d PDU B 1
F22 F 0.2217(3) 0.1461(4) 0.5382(3) 0.109(2) Uani 0.572(4) 1 d PDU B 1
F23 F 0.1205(5) 0.0648(2) 0.5743(3) 0.120(2) Uani 0.572(4) 1 d PDU B 1
F24 F -0.0168(3) 0.1860(4) 0.5754(3) 0.131(2) Uani 0.572(4) 1 d PDU B 1
F25 F 0.0853(5) 0.2676(2) 0.5393(3) 0.134(2) Uani 0.572(4) 1 d PDU B 1
F26 F 0.1288(5) 0.1529(5) 0.62629(18) 0.123(2) Uani 0.572(4) 1 d PDU B 1
F21A F 0.0729(6) 0.2073(5) 0.48597(18) 0.116(3) Uani 0.428(4) 1 d PDU B 2
F22A F 0.1814(5) 0.0795(4) 0.5452(4) 0.127(3) Uani 0.428(4) 1 d PDU B 2
F23A F 0.0119(5) 0.1268(5) 0.5705(4) 0.118(2) Uani 0.428(4) 1 d PDU B 2
F24A F 0.0223(5) 0.2538(4) 0.5704(4) 0.126(2) Uani 0.428(4) 1 d PDU B 2
F25A F 0.1914(5) 0.2073(5) 0.5446(4) 0.115(2) Uani 0.428(4) 1 d PDU B 2
F26A F 0.1309(7) 0.1263(5) 0.62913(18) 0.130(3) Uani 0.428(4) 1 d PDU B 2
O9 O 0.5893(4) 0.0115(3) 0.6236(2) 0.0929(12) Uani 1 1 d . . .
C77 C 0.4156(8) 0.0882(6) 0.6497(5) 0.137(3) Uani 1 1 d . . .
H771 H 0.3871 0.0766 0.6168 0.205 Uiso 1 1 calc R . .
H772 H 0.3682 0.1442 0.6565 0.205 Uiso 1 1 calc R . .
H773 H 0.4221 0.0395 0.6890 0.205 Uiso 1 1 calc R . .
C78 C 0.5198(7) 0.0945(5) 0.6300(4) 0.110(2) Uani 1 1 d . . .
H781 H 0.5144 0.1417 0.5893 0.132 Uiso 1 1 calc R . .
H782 H 0.5471 0.1100 0.6619 0.132 Uiso 1 1 calc R . .
C79 C 0.6904(6) 0.0145(6) 0.6072(4) 0.105(2) Uani 1 1 d . . .
H791 H 0.7162 0.0301 0.6396 0.126 Uiso 1 1 calc R . .
H792 H 0.6882 0.0608 0.5664 0.126 Uiso 1 1 calc R . .
C80 C 0.7627(7) -0.0729(6) 0.6023(4) 0.115(3) Uani 1 1 d . . .
H801 H 0.7306 -0.0933 0.5763 0.173 Uiso 1 1 calc R . .
H802 H 0.7763 -0.1160 0.6445 0.173 Uiso 1 1 calc R . .
H803 H 0.8292 -0.0673 0.5828 0.173 Uiso 1 1 calc R . .
N7 N 0.6189(6) 0.6458(4) 0.0740(3) 0.115(2) Uani 1 1 d . . .
C81 C 0.6725(5) 0.6866(4) 0.0631(3) 0.0813(15) Uani 1 1 d . . .
C82 C 0.7399(5) 0.7389(5) 0.0463(3) 0.0949(19) Uani 1 1 d . . .
H821 H 0.7013 0.7988 0.0196 0.142 Uiso 1 1 calc R . .
H822 H 0.8018 0.7106 0.0233 0.142 Uiso 1 1 calc R . .
H823 H 0.7626 0.7428 0.0847 0.142 Uiso 1 1 calc R . .
N8 N 0.5876(5) 0.3217(4) 0.0320(3) 0.0979(17) Uani 1 1 d . . .
C83 C 0.5938(5) 0.2630(4) 0.0194(3) 0.0841(16) Uani 1 1 d . . .
C84 C 0.5968(11) 0.1862(7) 0.0073(8) 0.226(9) Uani 1 1 d . . .
H841 H 0.6702 0.1489 0.0032 0.340 Uiso 1 1 calc R . .
H842 H 0.5595 0.2030 -0.0320 0.340 Uiso 1 1 calc R . .
H843 H 0.5627 0.1531 0.0422 0.340 Uiso 1 1 calc R . .

loop_
_atom_site_aniso_label
_atom_site_aniso_U_11
_atom_site_aniso_U_22
_atom_site_aniso_U_33
_atom_site_aniso_U_23
_atom_site_aniso_U_13
_atom_site_aniso_U_12
Ru1 0.03817(17) 0.04055(17) 0.04692(17) -0.00843(11) -0.00223(11) -0.01273(12)
O1 0.0602(19) 0.0583(18) 0.100(3) -0.0343(18) 0.0138(17) -0.0257(16)
O2 0.0438(15) 0.0478(14) 0.0712(18) -0.0137(13) -0.0094(13) -0.0160(12)
O3 0.0509(16) 0.0560(16) 0.0509(15) -0.0056(12) -0.0056(12) -0.0266(13)
O4 0.086(3) 0.160(5) 0.110(3) -0.083(4) -0.031(3) -0.018(3)
O5 0.0491(17) 0.078(2) 0.083(2) -0.0341(18) 0.0144(16) -0.0171(16)
O6 0.0600(19) 0.0595(18) 0.085(2) -0.0291(16) 0.0129(16) -0.0204(15)
O7 0.053(2) 0.116(3) 0.085(3) 0.012(2) -0.0127(18) -0.018(2)
O8 0.0530(18) 0.071(2) 0.080(2) -0.0232(17) -0.0007(16) -0.0098(16)
N1 0.0376(15) 0.0420(15) 0.0474(16) -0.0084(13) 0.0012(12) -0.0128(12)
N2 0.0300(14) 0.0415(15) 0.0475(16) -0.0163(12) 0.0020(11) -0.0090(12)
N3 0.0392(16) 0.0412(15) 0.0554(18) -0.0148(13) -0.0040(13) -0.0083(13)
N4 0.0403(16) 0.0453(16) 0.0487(16) -0.0114(13) 0.0008(13) -0.0192(13)
N5 0.0459(17) 0.0399(15) 0.0538(18) -0.0075(13) -0.0085(14) -0.0171(13)
N6 0.0377(16) 0.0464(17) 0.0551(18) -0.0123(14) -0.0013(13) -0.0128(13)
C1 0.037(2) 0.048(2) 0.091(3) -0.023(2) -0.003(2) -0.0091(17)
C2 0.048(2) 0.056(2) 0.077(3) -0.027(2) -0.002(2) -0.0147(19)
C3 0.0357(19) 0.055(2) 0.076(3) -0.021(2) -0.0076(18) -0.0119(17)
C4 0.064(3) 0.065(3) 0.077(3) -0.023(2) -0.003(2) -0.027(2)
C5 0.037(2) 0.051(2) 0.077(3) -0.021(2) -0.0073(18) -0.0109(17)
C6 0.043(2) 0.054(2) 0.075(3) -0.023(2) -0.0072(19) -0.0148(18)
C7 0.047(2) 0.058(2) 0.071(3) -0.016(2) -0.0136(19) -0.0167(19)
C8 0.042(2) 0.0401(18) 0.058(2) -0.0087(16) -0.0068(16) -0.0108(15)
C9 0.042(2) 0.0404(18) 0.063(2) -0.0124(17) -0.0060(17) -0.0104(15)
C10 0.043(2) 0.051(2) 0.065(2) -0.0196(18) -0.0083(17) -0.0123(17)
C11 0.047(2) 0.047(2) 0.057(2) -0.0133(17) -0.0095(17) -0.0111(17)
C12 0.0403(19) 0.0432(18) 0.051(2) -0.0150(15) -0.0011(15) -0.0084(15)
C13 0.0406(19) 0.0454(19) 0.0492(19) -0.0178(16) 0.0012(15) -0.0097(15)
C14 0.052(2) 0.051(2) 0.048(2) -0.0133(17) -0.0062(17) -0.0152(17)
C15 0.060(2) 0.050(2) 0.043(2) -0.0055(16) -0.0041(17) -0.0143(19)
C16 0.051(2) 0.0457(19) 0.0468(19) -0.0111(16) 0.0026(16) -0.0176(17)
C17 0.0363(17) 0.0408(17) 0.0459(18) -0.0114(14) 0.0039(14) -0.0108(14)
C18 0.0384(18) 0.0441(18) 0.0459(19) -0.0115(15) 0.0019(14) -0.0119(15)
C19 0.043(2) 0.0446(19) 0.0458(19) -0.0048(15) 0.0014(15) -0.0168(16)
C20 0.0422(19) 0.047(2) 0.053(2) -0.0104(16) 0.0026(16) -0.0209(16)
C21 0.0421(19) 0.050(2) 0.0476(19) -0.0084(16) -0.0035(15) -0.0187(16)
C22 0.044(2) 0.050(2) 0.0440(19) -0.0023(16) -0.0021(15) -0.0175(16)
C23 0.048(2) 0.056(2) 0.058(2) -0.0106(18) -0.0015(17) -0.0261(18)
C24 0.046(2) 0.054(2) 0.057(2) -0.0113(18) -0.0025(17) -0.0238(18)
C25 0.049(2) 0.061(2) 0.052(2) -0.0113(18) -0.0003(17) -0.0272(19)
C26 0.056(3) 0.068(3) 0.062(3) -0.019(2) -0.004(2) -0.024(2)
C27 0.083(4) 0.069(3) 0.091(4) -0.030(3) -0.020(3) -0.018(3)
C28 0.079(3) 0.091(4) 0.071(3) -0.041(3) -0.005(3) -0.028(3)
C29 0.055(3) 0.126(5) 0.057(3) -0.042(3) -0.005(2) -0.030(3)
C30 0.047(2) 0.101(4) 0.056(3) -0.017(3) -0.004(2) -0.019(3)
C31 0.051(2) 0.074(3) 0.062(3) -0.010(2) -0.0047(19) -0.029(2)
C32 0.067(3) 0.076(4) 0.132(6) -0.023(4) -0.033(4) -0.011(3)
C33 0.039(2) 0.058(2) 0.077(3) -0.022(2) -0.0058(19) -0.0135(18)
C34 0.081(4) 0.093(4) 0.087(4) -0.044(3) 0.015(3) -0.047(3)
C35 0.041(2) 0.056(2) 0.076(3) -0.019(2) 0.0008(19) -0.0113(18)
C36 0.057(3) 0.095(4) 0.095(4) -0.044(3) 0.026(3) -0.040(3)
C37 0.085(4) 0.070(3) 0.087(4) -0.035(3) 0.027(3) -0.043(3)
C38 0.072(3) 0.058(3) 0.093(4) -0.018(3) 0.013(3) -0.015(2)
C39 0.070(4) 0.084(4) 0.121(5) -0.027(4) -0.020(4) 0.004(3)
C40 0.061(4) 0.081(4) 0.144(5) -0.018(4) -0.025(4) -0.011(3)
C41 0.060(3) 0.081(4) 0.137(5) -0.021(4) -0.019(3) -0.008(3)
C42 0.057(4) 0.081(4) 0.132(6) -0.019(4) -0.018(4) -0.006(4)
C40A 0.061(4) 0.081(4) 0.145(5) -0.017(4) -0.026(4) -0.011(3)
C41A 0.057(3) 0.082(4) 0.134(5) -0.021(4) -0.020(3) -0.008(3)
C42A 0.058(4) 0.081(4) 0.130(5) -0.021(4) -0.020(4) -0.007(3)
C43 0.060(3) 0.100(4) 0.083(4) -0.020(3) -0.008(3) -0.006(3)
C44 0.066(3) 0.068(3) 0.092(4) -0.012(3) 0.007(3) -0.012(3)
C45 0.056(3) 0.061(3) 0.099(4) -0.022(3) 0.010(3) -0.017(2)
C46 0.050(2) 0.062(2) 0.062(2) -0.017(2) 0.0107(19) -0.022(2)
C47 0.051(2) 0.074(3) 0.059(2) -0.021(2) 0.0080(19) -0.024(2)
C48 0.052(2) 0.064(3) 0.061(2) -0.020(2) 0.0120(19) -0.021(2)
C49 0.068(3) 0.084(3) 0.072(3) -0.031(3) -0.004(2) -0.025(3)
C50 0.046(2) 0.061(2) 0.053(2) -0.0136(18) 0.0121(17) -0.0186(19)
C51 0.048(2) 0.0431(18) 0.0392(17) -0.0084(14) -0.0007(15) -0.0164(16)
C52 0.052(2) 0.055(2) 0.050(2) -0.0154(17) 0.0067(17) -0.0213(18)
C53 0.063(3) 0.069(3) 0.053(2) -0.018(2) 0.015(2) -0.021(2)
C54 0.069(3) 0.063(3) 0.045(2) -0.0110(18) 0.0061(19) -0.025(2)
C55 0.055(2) 0.052(2) 0.0424(19) -0.0075(16) -0.0012(16) -0.0247(18)
C56 0.057(2) 0.053(2) 0.0435(19) -0.0058(16) -0.0001(17) -0.0271(19)
C57 0.075(3) 0.061(3) 0.050(2) -0.0031(19) -0.005(2) -0.029(2)
C58 0.078(3) 0.067(3) 0.053(2) 0.009(2) -0.013(2) -0.029(3)
C59 0.065(3) 0.056(2) 0.064(3) 0.001(2) -0.015(2) -0.016(2)
C60 0.046(2) 0.045(2) 0.063(2) -0.0061(17) -0.0083(18) -0.0134(17)
C61 0.047(2) 0.050(2) 0.064(2) -0.0061(19) -0.0139(18) -0.0111(18)
C62 0.059(3) 0.060(3) 0.072(3) -0.010(2) -0.015(2) -0.008(2)
C63 0.045(2) 0.064(3) 0.088(3) -0.020(2) -0.014(2) 0.000(2)
C64 0.038(2) 0.058(2) 0.067(3) -0.022(2) -0.0014(17) -0.0130(17)
C65 0.045(2) 0.049(2) 0.065(2) -0.0175(18) -0.0096(18) -0.0127(17)
C66 0.0323(19) 0.063(2) 0.078(3) -0.027(2) -0.0047(18) -0.0094(17)
C67 0.0317(19) 0.058(2) 0.083(3) -0.026(2) -0.0041(18) -0.0069(17)
C68 0.056(3) 0.060(3) 0.099(4) -0.029(3) -0.001(3) -0.016(2)
C69 0.042(2) 0.061(3) 0.084(3) -0.032(2) -0.004(2) -0.0075(19)
C70 0.037(2) 0.072(3) 0.075(3) -0.030(2) 0.0041(19) -0.0125(19)
C71 0.044(2) 0.070(3) 0.086(3) -0.033(2) 0.004(2) -0.023(2)
C72 0.041(2) 0.067(3) 0.079(3) -0.032(2) 0.002(2) -0.0162(19)
C73 0.080(4) 0.083(4) 0.092(4) -0.045(3) 0.017(3) -0.040(3)
C74 0.049(2) 0.056(2) 0.062(2) -0.0171(19) 0.0106(18) -0.0175(19)
C75 0.067(3) 0.074(3) 0.082(3) -0.032(3) 0.001(2) -0.024(3)
C76 0.052(2) 0.058(2) 0.072(3) -0.023(2) 0.012(2) -0.019(2)
P1 0.0433(8) 0.0729(10) 0.0666(9) -0.0175(8) -0.0088(7) -0.0176(7)
F1 0.082(3) 0.173(5) 0.170(5) -0.065(4) 0.050(3) -0.040(3)
F2 0.103(3) 0.086(2) 0.158(4) 0.009(2) -0.051(3) -0.035(2)
F3 0.142(4) 0.140(4) 0.120(3) -0.036(3) -0.055(3) -0.055(3)
P2 0.0913(15) 0.0953(15) 0.0743(12) -0.0062(11) -0.0028(11) -0.0460(13)
F11 0.157(4) 0.124(3) 0.096(3) -0.029(3) 0.011(3) -0.049(3)
F12 0.145(4) 0.106(3) 0.094(3) 0.003(2) -0.015(3) -0.060(3)
F13 0.108(3) 0.137(4) 0.136(4) -0.019(3) -0.029(3) -0.054(3)
P3 0.0640(8) 0.0623(7) 0.0679(7) 0.0003(6) 0.0026(6) -0.0110(6)
F21 0.089(3) 0.148(6) 0.081(3) -0.003(3) -0.020(3) -0.005(4)
F22 0.076(3) 0.110(4) 0.100(3) 0.008(3) 0.005(3) -0.022(3)
F23 0.111(4) 0.092(3) 0.138(4) -0.003(3) -0.008(3) -0.039(3)
F24 0.098(4) 0.118(4) 0.131(4) -0.008(4) 0.021(3) -0.018(3)
F25 0.132(4) 0.092(3) 0.141(4) -0.013(3) 0.010(4) -0.022(3)
F26 0.123(4) 0.162(6) 0.073(3) -0.022(3) -0.002(3) -0.047(4)
F21A 0.083(4) 0.139(7) 0.079(4) 0.004(4) -0.020(3) -0.013(4)
F22A 0.105(4) 0.106(4) 0.126(4) -0.009(4) -0.006(4) -0.009(4)
F23A 0.106(4) 0.104(4) 0.135(4) -0.013(4) 0.002(4) -0.049(3)
F24A 0.118(4) 0.095(4) 0.134(4) -0.029(4) 0.018(4) -0.014(4)
F25A 0.100(4) 0.111(4) 0.111(4) -0.003(4) 0.001(3) -0.037(3)
F26A 0.123(5) 0.160(7) 0.075(4) -0.000(4) 0.002(4) -0.046(5)
O9 0.101(3) 0.094(3) 0.084(3) -0.031(2) -0.004(2) -0.030(3)
C77 0.124(7) 0.127(7) 0.193(10) -0.104(7) 0.025(7) -0.043(6)
C78 0.136(7) 0.104(5) 0.108(5) -0.055(4) -0.004(5) -0.040(5)
C79 0.100(5) 0.127(6) 0.096(5) -0.027(4) -0.010(4) -0.052(5)
C80 0.115(6) 0.142(7) 0.123(6) -0.072(6) 0.032(5) -0.065(6)
N7 0.109(5) 0.102(4) 0.111(5) 0.000(3) 0.014(4) -0.043(4)
C81 0.073(4) 0.082(4) 0.071(3) -0.011(3) 0.002(3) -0.019(3)
C82 0.079(4) 0.124(5) 0.093(4) -0.045(4) 0.007(3) -0.041(4)
N8 0.119(5) 0.067(3) 0.090(4) -0.007(3) -0.026(3) -0.020(3)
C83 0.088(4) 0.066(3) 0.089(4) -0.020(3) -0.027(3) -0.010(3)
C84 0.233(14) 0.102(7) 0.35(2) -0.090(10) -0.202(15) 0.022(8)

loop_
_atom_type_symbol
_atom_type_description
_atom_type_number_in_cell
_atom_type_scat_dispersion_real
_atom_type_scat_dispersion_imag
_atom_type_scat_source
C C 180 0.0181 0.0091
; International Tables for Crystallography (1992). 
Vol. C, Tables 4.2.6.8 and 6.1.1.4
;
H H 194 0.0000 0.0000
; International Tables for Crystallography (1992). 
Vol. C, Tables 4.2.6.8 and 6.1.1.4
;
F F 24 0.0727 0.0534
; International Tables for Crystallography (1992). 
Vol. C, Tables 4.2.6.8 and 6.1.1.4
;
N N 22 0.0311 0.0180
; International Tables for Crystallography (1992). 
Vol. C, Tables 4.2.6.8 and 6.1.1.4
;
O O 18 0.0492 0.0322
; International Tables for Crystallography (1992). 
Vol. C, Tables 4.2.6.8 and 6.1.1.4
;
P P 4 0.2955 0.4335
; International Tables for Crystallography (1992). 
Vol. C, Tables 4.2.6.8 and 6.1.1.4
;
Ru Ru 2 0.0552 3.2960
; International Tables for Crystallography (1992). 
Vol. C, Tables 4.2.6.8 and 6.1.1.4
;

loop_
_geom_angle_atom_site_label_1
_geom_angle_atom_site_label_2
_geom_angle_atom_site_label_3
_geom_angle
_geom_angle_site_symmetry_1
_geom_angle_site_symmetry_3
N2 Ru1 N5 176.38(12) . .
N2 Ru1 N1 79.06(12) . .
N5 Ru1 N1 97.51(12) . .
N2 Ru1 N4 100.14(12) . .
N5 Ru1 N4 78.92(13) . .
N1 Ru1 N4 94.96(12) . .
N2 Ru1 N6 101.93(12) . .
N5 Ru1 N6 79.00(14) . .
N1 Ru1 N6 88.38(12) . .
N4 Ru1 N6 157.92(13) . .
N2 Ru1 N3 78.52(12) . .
N5 Ru1 N3 104.88(13) . .
N1 Ru1 N3 157.56(13) . .
N4 Ru1 N3 88.01(12) . .
N6 Ru1 N3 97.19(13) . .
C1 O1 H1 109.5 . .
C9 O2 C6 105.7(3) . .
C21 O3 C24 105.8(3) . .
C29 O4 H4 109.5 . .
C70 O5 C36 118.4(4) . .
C38 O6 C37 113.4(4) . .
C44 O7 C43 114.6(5) . 2_565
C46 O8 C45 116.6(4) . .
C22 N1 C18 119.7(3) . .
C22 N1 Ru1 125.7(3) . .
C18 N1 Ru1 114.6(3) . .
C13 N2 C17 121.4(3) . .
C13 N2 Ru1 120.1(3) . .
C17 N2 Ru1 118.5(2) . .
C8 N3 C12 120.0(3) . .
C8 N3 Ru1 126.4(3) . .
C12 N3 Ru1 113.1(3) . .
C51 N4 C55 119.2(3) . .
C51 N4 Ru1 127.4(3) . .
C55 N4 Ru1 113.4(3) . .
C60 N5 C56 122.7(4) . .
C60 N5 Ru1 118.8(3) . .
C56 N5 Ru1 118.1(3) . .
C65 N6 C61 120.2(4) . .
C65 N6 Ru1 126.7(3) . .
C61 N6 Ru1 112.9(3) . .
O1 C1 C35 116.9(5) . .
O1 C1 C2 122.5(4) . .
C35 C1 C2 120.6(4) . .
C1 C2 C3 120.9(4) . .
C1 C2 H2 119.6 . .
C3 C2 H2 119.6 . .
C2 C3 C5 118.4(4) . .
C2 C3 C4 118.6(4) . .
C5 C3 C4 123.0(4) . .
C3 C4 H41 109.5 . .
C3 C4 H42 109.5 . .
H41 C4 H42 109.5 . .
C3 C4 H43 109.5 . .
H41 C4 H43 109.5 . .
H42 C4 H43 109.5 . .
C33 C5 C3 120.8(4) . .
C33 C5 C6 120.5(4) . .
C3 C5 C6 118.7(4) . .
C7 C6 O2 111.1(4) . .
C7 C6 C5 134.3(4) . .
O2 C6 C5 114.6(4) . .
C6 C7 C10 107.4(4) . .
C6 C7 H7 126.3 . .
C10 C7 H7 126.3 . .
N3 C8 C9 118.6(4) . .
N3 C8 H8 120.7 . .
C9 C8 H8 120.7 . .
O2 C9 C8 126.3(4) . .
O2 C9 C10 110.6(4) . .
C8 C9 C10 123.0(4) . .
C11 C10 C9 117.7(4) . .
C11 C10 C7 137.2(4) . .
C9 C10 C7 105.1(4) . .
C12 C11 C10 117.8(4) . .
C12 C11 H11 121.1 . .
C10 C11 H11 121.1 . .
C11 C12 N3 122.6(4) . .
C11 C12 C13 122.4(4) . .
N3 C12 C13 114.9(3) . .
N2 C13 C14 120.9(4) . .
N2 C13 C12 112.4(3) . .
C14 C13 C12 126.7(4) . .
C15 C14 C13 118.5(4) . .
C15 C14 H14 120.7 . .
C13 C14 H14 120.7 . .
C14 C15 C16 120.5(4) . .
C14 C15 H15 119.7 . .
C16 C15 H15 119.7 . .
C17 C16 C15 118.6(4) . .
C17 C16 H16 120.7 . .
C15 C16 H16 120.7 . .
N2 C17 C16 119.9(3) . .
N2 C17 C18 113.4(3) . .
C16 C17 C18 126.5(3) . .
C19 C18 N1 122.7(4) . .
C19 C18 C17 123.2(3) . .
N1 C18 C17 114.1(3) . .
C18 C19 C20 118.3(3) . .
C18 C19 H19 120.8 . .
C20 C19 H19 120.8 . .
C19 C20 C21 117.3(3) . .
C19 C20 C23 137.4(4) . .
C21 C20 C23 105.3(4) . .
O3 C21 C22 125.6(3) . .
O3 C21 C20 110.8(3) . .
C22 C21 C20 123.6(4) . .
N1 C22 C21 118.3(3) . .
N1 C22 H22 120.9 . .
C21 C22 H22 120.9 . .
C24 C23 C20 106.7(4) . .
C24 C23 H23 126.6 . .
C20 C23 H23 126.6 . .
C23 C24 O3 111.4(3) . .
C23 C24 C25 133.3(4) . .
O3 C24 C25 115.2(3) . .
C26 C25 C31 121.3(4) . .
C26 C25 C24 119.4(4) . .
C31 C25 C24 119.3(4) . .
C28 C26 C25 118.5(5) . .
C28 C26 C27 119.6(5) . .
C25 C26 C27 121.8(4) . .
C26 C27 H271 109.5 . .
C26 C27 H272 109.5 . .
H271 C27 H272 109.5 . .
C26 C27 H273 109.5 . .
H271 C27 H273 109.5 . .
H272 C27 H273 109.5 . .
C29 C28 C26 119.8(5) . .
C29 C28 H28 120.1 . .
C26 C28 H28 120.1 . .
C30 C29 C28 121.5(5) . .
C30 C29 O4 119.1(5) . .
C28 C29 O4 119.4(6) . .
C29 C30 C31 120.7(5) . .
C29 C30 H30 119.7 . .
C31 C30 H30 119.7 . .
C30 C31 C25 118.1(5) . .
C30 C31 C32 118.8(5) . .
C25 C31 C32 123.1(5) . .
C31 C32 H321 109.5 . .
C31 C32 H322 109.5 . .
H321 C32 H322 109.5 . .
C31 C32 H323 109.5 . .
H321 C32 H323 109.5 . .
H322 C32 H323 109.5 . .
C35 C33 C5 118.6(4) . .
C35 C33 C34 118.6(5) . .
C5 C33 C34 122.7(4) . .
C33 C34 H341 109.5 . .
C33 C34 H342 109.5 . .
H341 C34 H342 109.5 . .
C33 C34 H343 109.5 . .
H341 C34 H343 109.5 . .
H342 C34 H343 109.5 . .
C1 C35 C33 120.5(5) . .
C1 C35 H35 119.7 . .
C33 C35 H35 119.7 . .
O5 C36 C37 113.8(4) . .
O5 C36 H361 108.8 . .
C37 C36 H361 108.8 . .
O5 C36 H362 108.8 . .
C37 C36 H362 108.8 . .
H361 C36 H362 107.7 . .
O6 C37 C36 110.3(4) . .
O6 C37 H371 109.6 . .
C36 C37 H371 109.6 . .
O6 C37 H372 109.6 . .
C36 C37 H372 109.6 . .
H371 C37 H372 108.1 . .
O6 C38 C39 111.4(4) . .
O6 C38 H381 109.3 . .
C39 C38 H381 109.3 . .
O6 C38 H382 109.3 . .
C39 C38 H382 109.3 . .
H381 C38 H382 108.0 . .
C38 C39 C40A 116.8(7) . .
C38 C39 C40 109.6(7) . .
C38 C39 H391 109.7 . .
C40 C39 H391 109.7 . .
C38 C39 H392 109.7 . .
C40 C39 H392 109.7 . .
H391 C39 H392 108.2 . .
C38 C39 H393 108.1 . .
C40A C39 H393 108.1 . .
C38 C39 H394 108.1 . .
C40A C39 H394 108.1 . .
H393 C39 H394 107.3 . .
C39 C40 C41 128.5(13) . .
C39 C40 H401 105.2 . .
C41 C40 H401 105.2 . .
C39 C40 H402 105.2 . .
C41 C40 H402 105.2 . .
H401 C40 H402 105.9 . .
C40 C41 C42 106.5(8) . .
C40 C41 H411 110.4 . .
C42 C41 H411 110.4 . .
C40 C41 H412 110.4 . .
C42 C41 H412 110.4 . .
H411 C41 H412 108.6 . .
C41 C42 C43 114.3(11) . .
C41 C42 H421 108.7 . .
C43 C42 H421 108.7 . .
C41 C42 H422 108.7 . .
C43 C42 H422 108.7 . .
H421 C42 H422 107.6 . .
C39 C40A C41A 105.4(9) . .
C39 C40A H403 110.7 . .
C41A C40A H403 110.7 . .
C39 C40A H404 110.7 . .
C41A C40A H404 110.7 . .
H403 C40A H404 108.8 . .
C42A C41A C40A 106.5(8) . .
C42A C41A H413 110.4 . .
C40A C41A H413 110.4 . .
C42A C41A H414 110.4 . .
C40A C41A H414 110.4 . .
H413 C41A H414 108.6 . .
C43 C42A C41A 112.7(9) . .
C43 C42A H423 109.1 . .
C41A C42A H423 109.1 . .
C43 C42A H424 109.1 . .
C41A C42A H424 109.1 . .
H423 C42A H424 107.8 . .
C42A C43 O7 109.7(7) . 2_565
O7 C43 C42 107.9(7) 2_565 .
O7 C43 H431 110.1 2_565 .
C42 C43 H431 110.1 . .
O7 C43 H432 110.1 2_565 .
C42 C43 H432 110.1 . .
H431 C43 H432 108.4 . .
C42A C43 H433 109.7 . .
O7 C43 H433 109.7 2_565 .
C42A C43 H434 109.7 . .
O7 C43 H434 109.7 2_565 .
H433 C43 H434 108.2 . .
O7 C44 C45 107.7(5) . .
O7 C44 H441 110.2 . .
C45 C44 H441 110.2 . .
O7 C44 H442 110.2 . .
C45 C44 H442 110.2 . .
H441 C44 H442 108.5 . .
O8 C45 C44 107.9(5) . .
O8 C45 H451 110.1 . .
C44 C45 H451 110.1 . .
O8 C45 H452 110.1 . .
C44 C45 H452 110.1 . .
H451 C45 H452 108.4 . .
C76 C46 C47 121.8(5) . .
C76 C46 O8 123.6(4) . .
C47 C46 O8 114.6(4) . .
C46 C47 C48 120.0(5) . .
C46 C47 H47 120.0 . .
C48 C47 H47 120.0 . .
C50 C48 C47 118.4(4) . .
C50 C48 C49 121.8(4) . .
C47 C48 C49 119.8(5) . .
C48 C49 H491 109.5 . .
C48 C49 H492 109.5 . .
H491 C49 H492 109.5 . .
C48 C49 H493 109.5 . .
H491 C49 H493 109.5 . .
H492 C49 H493 109.5 . .
C48 C50 C74 120.7(4) . .
C48 C50 C52 120.3(4) . .
C74 C50 C52 119.0(4) . .
N4 C51 C52 123.8(4) . .
N4 C51 H51 118.1 . .
C52 C51 H51 118.1 . .
C53 C52 C51 116.0(4) . .
C53 C52 C50 122.2(4) . .
C51 C52 C50 121.7(4) . .
C54 C53 C52 121.1(4) . .
C54 C53 H53 119.5 . .
C52 C53 H53 119.5 . .
C53 C54 C55 119.9(4) . .
C53 C54 H54 120.0 . .
C55 C54 H54 120.0 . .
N4 C55 C54 120.0(4) . .
N4 C55 C56 115.9(4) . .
C54 C55 C56 124.1(4) . .
N5 C56 C57 119.5(4) . .
N5 C56 C55 113.5(3) . .
C57 C56 C55 127.0(4) . .
C58 C57 C56 119.2(5) . .
C58 C57 H57 120.4 . .
C56 C57 H57 120.4 . .
C57 C58 C59 120.6(4) . .
C57 C58 H58 119.7 . .
C59 C58 H58 119.7 . .
C58 C59 C60 119.0(4) . .
C58 C59 H59 120.5 . .
C60 C59 H59 120.5 . .
N5 C60 C59 119.1(4) . .
N5 C60 C61 113.2(4) . .
C59 C60 C61 127.7(4) . .
N6 C61 C62 119.6(4) . .
N6 C61 C60 115.9(4) . .
C62 C61 C60 124.4(4) . .
C63 C62 C61 119.7(5) . .
C63 C62 H62 120.2 . .
C61 C62 H62 120.2 . .
C62 C63 C64 120.8(4) . .
C62 C63 H63 119.6 . .
C64 C63 H63 119.6 . .
C63 C64 C65 117.1(4) . .
C63 C64 C66 122.7(4) . .
C65 C64 C66 120.2(4) . .
N6 C65 C64 122.4(4) . .
N6 C65 H65 118.8 . .
C64 C65 H65 118.8 . .
C72 C66 C67 120.3(4) . .
C72 C66 C64 119.7(4) . .
C67 C66 C64 120.0(4) . .
C69 C67 C66 118.6(4) . .
C69 C67 C68 118.9(4) . .
C66 C67 C68 122.5(5) . .
C67 C68 H681 109.5 . .
C67 C68 H682 109.5 . .
H681 C68 H682 109.5 . .
C67 C68 H683 109.5 . .
H681 C68 H683 109.5 . .
H682 C68 H683 109.5 . .
C67 C69 C70 121.8(4) . .
C67 C69 H69 119.1 . .
C70 C69 H69 119.1 . .
C69 C70 C71 120.1(5) . .
C69 C70 O5 115.4(4) . .
C71 C70 O5 124.5(5) . .
C70 C71 C72 119.6(5) . .
C70 C71 H71 120.2 . .
C72 C71 H71 120.2 . .
C71 C72 C66 119.7(4) . .
C71 C72 C73 118.1(4) . .
C66 C72 C73 122.3(4) . .
C72 C73 H731 109.5 . .
C72 C73 H732 109.5 . .
H731 C73 H732 109.5 . .
C72 C73 H733 109.5 . .
H731 C73 H733 109.5 . .
H732 C73 H733 109.5 . .
C76 C74 C50 119.0(4) . .
C76 C74 C75 117.9(4) . .
C50 C74 C75 123.1(4) . .
C74 C75 H751 109.5 . .
C74 C75 H752 109.5 . .
H751 C75 H752 109.5 . .
C74 C75 H753 109.5 . .
H751 C75 H753 109.5 . .
H752 C75 H753 109.5 . .
C46 C76 C74 120.0(4) . .
C46 C76 H76 120.0 . .
C74 C76 H76 120.0 . .
F1 P1 F1 180 2_765 .
F1 P1 F3 88.1(3) . .
F3 P1 F3 180 2_765 .
F1 P1 F2 90.6(3) . .
F3 P1 F2 90.3(3) . .
F2 P1 F2 180 . 2_765
F13 P2 F13 180 2_675 .
F13 P2 F12 91.0(3) . .
F12 P2 F12 180 . 2_675
F13 P2 F11 91.3(3) . .
F12 P2 F11 90.9(3) . .
F11 P2 F11 180 . 2_675
F21A P3 F22A 90.7(2) . .
F25 P3 F24 90.75(19) . .
F25 P3 F26 90.7(2) . .
F24 P3 F26 90.59(19) . .
F21A P3 F25A 90.2(2) . .
F22A P3 F25A 90.4(2) . .
F21A P3 F23A 90.3(2) . .
F22A P3 F23A 90.3(2) . .
F25A P3 F23A 179.2(3) . .
F25 P3 F21 89.81(19) . .
F24 P3 F21 89.85(19) . .
F26 P3 F21 179.3(3) . .
F21A P3 F24A 90.1(2) . .
F22A P3 F24A 179.2(2) . .
F25A P3 F24A 89.8(2) . .
F23A P3 F24A 89.53(19) . .
F21A P3 F26A 179.6(3) . .
F22A P3 F26A 89.8(2) . .
F25A P3 F26A 89.9(2) . .
F23A P3 F26A 89.7(2) . .
F24A P3 F26A 89.5(2) . .
F25 P3 F23 179.0(2) . .
F24 P3 F23 90.09(18) . .
F26 P3 F23 89.91(19) . .
F21 P3 F23 89.61(19) . .
F25 P3 F22 89.96(18) . .
F24 P3 F22 178.9(2) . .
F26 P3 F22 90.19(19) . .
F21 P3 F22 89.37(18) . .
F23 P3 F22 89.20(18) . .
C79 O9 C78 110.4(6) . .
C78 C77 H771 109.5 . .
C78 C77 H772 109.5 . .
H771 C77 H772 109.5 . .
C78 C77 H773 109.5 . .
H771 C77 H773 109.5 . .
H772 C77 H773 109.5 . .
O9 C78 C77 109.0(7) . .
O9 C78 H781 109.9 . .
C77 C78 H781 109.9 . .
O9 C78 H782 109.9 . .
C77 C78 H782 109.9 . .
H781 C78 H782 108.3 . .
O9 C79 C80 109.9(7) . .
O9 C79 H791 109.7 . .
C80 C79 H791 109.7 . .
O9 C79 H792 109.7 . .
C80 C79 H792 109.7 . .
H791 C79 H792 108.2 . .
C79 C80 H801 109.5 . .
C79 C80 H802 109.5 . .
H801 C80 H802 109.5 . .
C79 C80 H803 109.5 . .
H801 C80 H803 109.5 . .
H802 C80 H803 109.5 . .
N7 C81 C82 177.4(7) . .
C81 C82 H821 109.5 . .
C81 C82 H822 109.5 . .
H821 C82 H822 109.5 . .
C81 C82 H823 109.5 . .
H821 C82 H823 109.5 . .
H822 C82 H823 109.5 . .
N8 C83 C84 175.6(12) . .
C83 C84 H841 109.5 . .
C83 C84 H842 109.5 . .
H841 C84 H842 109.5 . .
C83 C84 H843 109.5 . .
H841 C84 H843 109.5 . .
H842 C84 H843 109.5 . .

loop_
_geom_bond_atom_site_label_1
_geom_bond_atom_site_label_2
_geom_bond_distance
_geom_bond_site_symmetry_2
Ru1 N2 1.984(3) .
Ru1 N5 1.990(3) .
Ru1 N1 2.061(3) .
Ru1 N4 2.074(3) .
Ru1 N6 2.080(3) .
Ru1 N3 2.092(3) .
O1 C1 1.368(5) .
O1 H1 0.8400 .
O2 C9 1.358(5) .
O2 C6 1.396(5) .
O3 C21 1.353(5) .
O3 C24 1.397(5) .
O4 C29 1.382(6) .
O4 H4 0.8400 .
O5 C70 1.386(6) .
O5 C36 1.433(7) .
O6 C38 1.414(7) .
O6 C37 1.425(6) .
O7 C44 1.394(7) .
O7 C43 1.434(7) 2_565
O8 C46 1.386(6) .
O8 C45 1.436(6) .
N1 C22 1.353(5) .
N1 C18 1.381(5) .
N2 C13 1.343(5) .
N2 C17 1.360(5) .
N3 C8 1.333(5) .
N3 C12 1.380(5) .
N4 C51 1.329(5) .
N4 C55 1.367(5) .
N5 C60 1.345(5) .
N5 C56 1.352(5) .
N6 C65 1.319(6) .
N6 C61 1.377(5) .
C1 C35 1.375(7) .
C1 C2 1.383(7) .
C2 C3 1.385(6) .
C2 H2 0.9500 .
C3 C5 1.410(6) .
C3 C4 1.519(7) .
C4 H41 0.9800 .
C4 H42 0.9800 .
C4 H43 0.9800 .
C5 C33 1.403(7) .
C5 C6 1.475(6) .
C6 C7 1.328(6) .
C7 C10 1.433(6) .
C7 H7 0.9500 .
C8 C9 1.373(6) .
C8 H8 0.9500 .
C9 C10 1.393(6) .
C10 C11 1.390(6) .
C11 C12 1.376(6) .
C11 H11 0.9500 .
C12 C13 1.483(5) .
C13 C14 1.383(6) .
C14 C15 1.381(6) .
C14 H14 0.9500 .
C15 C16 1.397(6) .
C15 H15 0.9500 .
C16 C17 1.387(5) .
C16 H16 0.9500 .
C17 C18 1.470(5) .
C18 C19 1.377(5) .
C19 C20 1.386(6) .
C19 H19 0.9500 .
C20 C21 1.402(5) .
C20 C23 1.435(6) .
C21 C22 1.364(6) .
C22 H22 0.9500 .
C23 C24 1.343(6) .
C23 H23 0.9500 .
C24 C25 1.466(6) .
C25 C26 1.398(7) .
C25 C31 1.404(6) .
C26 C28 1.391(7) .
C26 C27 1.492(7) .
C27 H271 0.9800 .
C27 H272 0.9800 .
C27 H273 0.9800 .
C28 C29 1.376(8) .
C28 H28 0.9500 .
C29 C30 1.367(8) .
C30 C31 1.384(7) .
C30 H30 0.9500 .
C31 C32 1.474(8) .
C32 H321 0.9800 .
C32 H322 0.9800 .
C32 H323 0.9800 .
C33 C35 1.396(6) .
C33 C34 1.496(7) .
C34 H341 0.9800 .
C34 H342 0.9800 .
C34 H343 0.9800 .
C35 H35 0.9500 .
C36 C37 1.484(9) .
C36 H361 0.9900 .
C36 H362 0.9900 .
C37 H371 0.9900 .
C37 H372 0.9900 .
C38 C39 1.465(9) .
C38 H381 0.9900 .
C38 H382 0.9900 .
C39 C40A 1.529(7) .
C39 C40 1.532(7) .
C39 H391 0.9900 .
C39 H392 0.9900 .
C39 H393 0.9900 .
C39 H394 0.9900 .
C40 C41 1.534(7) .
C40 H401 0.9900 .
C40 H402 0.9900 .
C41 C42 1.534(7) .
C41 H411 0.9900 .
C41 H412 0.9900 .
C42 C43 1.537(7) .
C42 H421 0.9900 .
C42 H422 0.9900 .
C40A C41A 1.533(7) .
C40A H403 0.9900 .
C40A H404 0.9900 .
C41A C42A 1.532(7) .
C41A H413 0.9900 .
C41A H414 0.9900 .
C42A C43 1.372(13) .
C42A H423 0.9900 .
C42A H424 0.9900 .
C43 H431 0.9900 .
C43 H432 0.9900 .
C43 H433 0.9900 .
C43 H434 0.9900 .
C44 C45 1.517(8) .
C44 H441 0.9900 .
C44 H442 0.9900 .
C45 H451 0.9900 .
C45 H452 0.9900 .
C46 C76 1.365(7) .
C46 C47 1.379(7) .
C47 C48 1.407(7) .
C47 H47 0.9500 .
C48 C50 1.392(7) .
C48 C49 1.489(7) .
C49 H491 0.9800 .
C49 H492 0.9800 .
C49 H493 0.9800 .
C50 C74 1.417(6) .
C50 C52 1.485(6) .
C51 C52 1.396(6) .
C51 H51 0.9500 .
C52 C53 1.389(6) .
C53 C54 1.365(7) .
C53 H53 0.9500 .
C54 C55 1.386(6) .
C54 H54 0.9500 .
C55 C56 1.447(6) .
C56 C57 1.399(6) .
C57 C58 1.370(7) .
C57 H57 0.9500 .
C58 C59 1.390(8) .
C58 H58 0.9500 .
C59 C60 1.404(6) .
C59 H59 0.9500 .
C60 C61 1.458(7) .
C61 C62 1.391(7) .
C62 C63 1.363(8) .
C62 H62 0.9500 .
C63 C64 1.390(7) .
C63 H63 0.9500 .
C64 C65 1.402(6) .
C64 C66 1.498(7) .
C65 H65 0.9500 .
C66 C72 1.401(7) .
C66 C67 1.401(6) .
C67 C69 1.368(7) .
C67 C68 1.507(7) .
C68 H681 0.9800 .
C68 H682 0.9800 .
C68 H683 0.9800 .
C69 C70 1.381(7) .
C69 H69 0.9500 .
C70 C71 1.383(7) .
C71 C72 1.389(7) .
C71 H71 0.9500 .
C72 C73 1.522(7) .
C73 H731 0.9800 .
C73 H732 0.9800 .
C73 H733 0.9800 .
C74 C76 1.387(7) .
C74 C75 1.496(7) .
C75 H751 0.9800 .
C75 H752 0.9800 .
C75 H753 0.9800 .
C76 H76 0.9500 .
P1 F1 1.559(4) .
P1 F3 1.564(4) .
P1 F2 1.575(4) .
P2 F13 1.574(4) .
P2 F12 1.585(4) .
P2 F11 1.590(5) .
P3 F21A 1.560(3) .
P3 F25 1.560(3) .
P3 F22A 1.560(3) .
P3 F24 1.561(3) .
P3 F26 1.561(3) .
P3 F25A 1.566(3) .
P3 F23A 1.568(3) .
P3 F21 1.571(3) .
P3 F24A 1.572(3) .
P3 F26A 1.572(3) .
P3 F23 1.573(3) .
P3 F22 1.573(3) .
O9 C79 1.399(9) .
O9 C78 1.418(9) .
C77 C78 1.468(12) .
C77 H771 0.9800 .
C77 H772 0.9800 .
C77 H773 0.9800 .
C78 H781 0.9900 .
C78 H782 0.9900 .
C79 C80 1.476(11) .
C79 H791 0.9900 .
C79 H792 0.9900 .
C80 H801 0.9800 .
C80 H802 0.9800 .
C80 H803 0.9800 .
N7 C81 1.138(8) .
C81 C82 1.441(9) .
C82 H821 0.9800 .
C82 H822 0.9800 .
C82 H823 0.9800 .
N8 C83 1.091(8) .
C83 C84 1.401(11) .
C84 H841 0.9800 .
C84 H842 0.9800 .
C84 H843 0.9800 .

loop_
_geom_hbond_atom_site_label_D
_geom_hbond_atom_site_label_H
_geom_hbond_atom_site_label_A
_geom_hbond_distance_DH
_geom_hbond_distance_HA
_geom_hbond_distance_DA
_geom_hbond_angle_DHA
_geom_hbond_site_symmetry_A
_geom_hbond_publ_flag
O1 H1 O6 0.84 1.93 2.737(5) 161 2_655 yes
O4 H4 F25 0.84 1.95 2.721(7) 151 2_666 yes
O4 H4 F25A 0.84 2.53 3.367(10) 174 2_666 yes

loop_
_geom_torsion_atom_site_label_1
_geom_torsion_atom_site_label_2
_geom_torsion_atom_site_label_3
_geom_torsion_atom_site_label_4
_geom_torsion
_geom_torsion_site_symmetry_1
_geom_torsion_site_symmetry_4
N2 Ru1 N1 C22 176.5(3) . .
N5 Ru1 N1 C22 -2.3(3) . .
N4 Ru1 N1 C22 77.1(3) . .
N6 Ru1 N1 C22 -81.0(3) . .
N3 Ru1 N1 C22 173.9(3) . .
N2 Ru1 N1 C18 -4.6(2) . .
N5 Ru1 N1 C18 176.6(3) . .
N4 Ru1 N1 C18 -104.0(3) . .
N6 Ru1 N1 C18 97.9(3) . .
N3 Ru1 N1 C18 -7.1(5) . .
N1 Ru1 N2 C13 -173.9(3) . .
N4 Ru1 N2 C13 -80.8(3) . .
N6 Ru1 N2 C13 100.1(3) . .
N3 Ru1 N2 C13 5.1(3) . .
N1 Ru1 N2 C17 4.9(2) . .
N4 Ru1 N2 C17 98.1(3) . .
N6 Ru1 N2 C17 -81.1(3) . .
N3 Ru1 N2 C17 -176.1(3) . .
N2 Ru1 N3 C8 179.8(3) . .
N5 Ru1 N3 C8 -1.5(3) . .
N1 Ru1 N3 C8 -177.7(3) . .
N4 Ru1 N3 C8 -79.5(3) . .
N6 Ru1 N3 C8 79.0(3) . .
N2 Ru1 N3 C12 -8.5(2) . .
N5 Ru1 N3 C12 170.3(3) . .
N1 Ru1 N3 C12 -5.9(5) . .
N4 Ru1 N3 C12 92.3(3) . .
N6 Ru1 N3 C12 -109.3(3) . .
N2 Ru1 N4 C51 8.1(3) . .
N5 Ru1 N4 C51 -175.4(3) . .
N1 Ru1 N4 C51 87.9(3) . .
N6 Ru1 N4 C51 -174.2(3) . .
N3 Ru1 N4 C51 -69.9(3) . .
N2 Ru1 N4 C55 -174.1(3) . .
N5 Ru1 N4 C55 2.4(3) . .
N1 Ru1 N4 C55 -94.3(3) . .
N6 Ru1 N4 C55 3.6(5) . .
N3 Ru1 N4 C55 108.0(3) . .
N1 Ru1 N5 C60 -82.9(3) . .
N4 Ru1 N5 C60 -176.6(3) . .
N6 Ru1 N5 C60 3.9(3) . .
N3 Ru1 N5 C60 98.5(3) . .
N1 Ru1 N5 C56 88.9(3) . .
N4 Ru1 N5 C56 -4.7(3) . .
N6 Ru1 N5 C56 175.8(3) . .
N3 Ru1 N5 C56 -89.6(3) . .
N2 Ru1 N6 C65 -0.9(4) . .
N5 Ru1 N6 C65 -177.4(4) . .
N1 Ru1 N6 C65 -79.4(3) . .
N4 Ru1 N6 C65 -178.6(3) . .
N3 Ru1 N6 C65 78.8(3) . .
N2 Ru1 N6 C61 175.1(3) . .
N5 Ru1 N6 C61 -1.3(3) . .
N1 Ru1 N6 C61 96.7(3) . .
N4 Ru1 N6 C61 -2.6(5) . .
N3 Ru1 N6 C61 -105.2(3) . .
O1 C1 C2 C3 -179.4(4) . .
C35 C1 C2 C3 1.2(7) . .
C1 C2 C3 C5 -0.7(6) . .
C1 C2 C3 C4 178.0(4) . .
C2 C3 C5 C33 -0.9(6) . .
C4 C3 C5 C33 -179.5(4) . .
C2 C3 C5 C6 177.5(4) . .
C4 C3 C5 C6 -1.2(6) . .
C9 O2 C6 C7 -1.3(5) . .
C9 O2 C6 C5 177.3(4) . .
C33 C5 C6 C7 -128.9(6) . .
C3 C5 C6 C7 52.7(7) . .
C33 C5 C6 O2 52.9(5) . .
C3 C5 C6 O2 -125.5(4) . .
O2 C6 C7 C10 1.7(5) . .
C5 C6 C7 C10 -176.6(5) . .
C12 N3 C8 C9 -1.2(6) . .
Ru1 N3 C8 C9 170.0(3) . .
C6 O2 C9 C8 177.7(4) . .
C6 O2 C9 C10 0.4(5) . .
N3 C8 C9 O2 -179.9(4) . .
N3 C8 C9 C10 -2.8(6) . .
O2 C9 C10 C11 -178.4(4) . .
C8 C9 C10 C11 4.2(6) . .
O2 C9 C10 C7 0.6(5) . .
C8 C9 C10 C7 -176.9(4) . .
C6 C7 C10 C11 177.3(5) . .
C6 C7 C10 C9 -1.3(5) . .
C9 C10 C11 C12 -1.4(6) . .
C7 C10 C11 C12 -179.9(5) . .
C10 C11 C12 N3 -2.5(6) . .
C10 C11 C12 C13 178.5(4) . .
C8 N3 C12 C11 3.9(6) . .
Ru1 N3 C12 C11 -168.4(3) . .
C8 N3 C12 C13 -177.0(3) . .
Ru1 N3 C12 C13 10.7(4) . .
C17 N2 C13 C14 -0.4(5) . .
Ru1 N2 C13 C14 178.4(3) . .
C17 N2 C13 C12 -179.6(3) . .
Ru1 N2 C13 C12 -0.8(4) . .
C11 C12 C13 N2 172.3(4) . .
N3 C12 C13 N2 -6.7(5) . .
C11 C12 C13 C14 -6.9(6) . .
N3 C12 C13 C14 174.1(4) . .
N2 C13 C14 C15 2.2(6) . .
C12 C13 C14 C15 -178.7(4) . .
C13 C14 C15 C16 -1.4(6) . .
C14 C15 C16 C17 -1.1(6) . .
C13 N2 C17 C16 -2.3(5) . .
Ru1 N2 C17 C16 178.9(3) . .
C13 N2 C17 C18 174.5(3) . .
Ru1 N2 C17 C18 -4.3(4) . .
C15 C16 C17 N2 3.0(5) . .
C15 C16 C17 C18 -173.3(4) . .
C22 N1 C18 C19 0.4(5) . .
Ru1 N1 C18 C19 -178.6(3) . .
C22 N1 C18 C17 -177.3(3) . .
Ru1 N1 C18 C17 3.7(4) . .
N2 C17 C18 C19 -177.5(3) . .
C16 C17 C18 C19 -1.0(6) . .
N2 C17 C18 N1 0.2(4) . .
C16 C17 C18 N1 176.7(3) . .
N1 C18 C19 C20 -1.8(6) . .
C17 C18 C19 C20 175.7(3) . .
C18 C19 C20 C21 2.1(6) . .
C18 C19 C20 C23 -178.1(4) . .
C24 O3 C21 C22 -179.0(4) . .
C24 O3 C21 C20 -0.5(4) . .
C19 C20 C21 O3 -179.7(3) . .
C23 C20 C21 O3 0.5(5) . .
C19 C20 C21 C22 -1.2(6) . .
C23 C20 C21 C22 179.0(4) . .
C18 N1 C22 C21 0.7(5) . .
Ru1 N1 C22 C21 179.6(3) . .
O3 C21 C22 N1 178.1(4) . .
C20 C21 C22 N1 -0.3(6) . .
C19 C20 C23 C24 -180.0(5) . .
C21 C20 C23 C24 -0.2(5) . .
C20 C23 C24 O3 -0.1(5) . .
C20 C23 C24 C25 178.6(5) . .
C21 O3 C24 C23 0.4(5) . .
C21 O3 C24 C25 -178.6(4) . .
C23 C24 C25 C26 54.9(7) . .
O3 C24 C25 C26 -126.5(4) . .
C23 C24 C25 C31 -124.1(6) . .
O3 C24 C25 C31 54.5(5) . .
C31 C25 C26 C28 4.2(7) . .
C24 C25 C26 C28 -174.8(4) . .
C31 C25 C26 C27 -173.8(5) . .
C24 C25 C26 C27 7.2(7) . .
C25 C26 C28 C29 -3.1(8) . .
C27 C26 C28 C29 175.0(5) . .
C26 C28 C29 C30 -0.5(9) . .
C26 C28 C29 O4 178.7(5) . .
C28 C29 C30 C31 3.1(8) . .
O4 C29 C30 C31 -176.1(5) . .
C29 C30 C31 C25 -2.0(7) . .
C29 C30 C31 C32 176.0(5) . .
C26 C25 C31 C30 -1.7(7) . .
C24 C25 C31 C30 177.3(4) . .
C26 C25 C31 C32 -179.6(5) . .
C24 C25 C31 C32 -0.5(7) . .
C3 C5 C33 C35 2.0(6) . .
C6 C5 C33 C35 -176.3(4) . .
C3 C5 C33 C34 -175.2(5) . .
C6 C5 C33 C34 6.4(7) . .
O1 C1 C35 C33 -179.4(4) . .
C2 C1 C35 C33 -0.0(7) . .
C5 C33 C35 C1 -1.5(6) . .
C34 C33 C35 C1 175.8(5) . .
C70 O5 C36 C37 -72.3(6) . .
C38 O6 C37 C36 -174.3(4) . .
O5 C36 C37 O6 -56.3(6) . .
C37 O6 C38 C39 -166.8(5) . .
O6 C38 C39 C40A 71.0(10) . .
O6 C38 C39 C40 66.0(11) . .
C38 C39 C40 C41 154.0(14) . .
C40A C39 C40 C41 6(7) . .
C39 C40 C41 C42 73(2) . .
C40 C41 C42 C43 156.9(13) . .
C38 C39 C40A C41A -168.7(8) . .
C40 C39 C40A C41A -135(9) . .
C39 C40A C41A C42A 172.1(9) . .
C40A C41A C42A C43 175.7(10) . .
C41A C42A C43 O7 -83.6(9) . 2_565
C41A C42A C43 C42 10.5(10) . .
C41 C42 C43 C42A -32.7(11) . .
C41 C42 C43 O7 66.8(14) . 2_565
C43 O7 C44 C45 179.1(5) 2_565 .
C46 O8 C45 C44 -175.8(4) . .
O7 C44 C45 O8 74.3(6) . .
C45 O8 C46 C76 2.1(6) . .
C45 O8 C46 C47 -176.7(4) . .
C76 C46 C47 C48 1.9(7) . .
O8 C46 C47 C48 -179.2(4) . .
C46 C47 C48 C50 -0.7(6) . .
C46 C47 C48 C49 177.9(4) . .
C47 C48 C50 C74 -0.5(6) . .
C49 C48 C50 C74 -179.1(4) . .
C47 C48 C50 C52 178.7(4) . .
C49 C48 C50 C52 0.1(6) . .
C55 N4 C51 C52 0.0(6) . .
Ru1 N4 C51 C52 177.7(3) . .
N4 C51 C52 C53 0.6(6) . .
N4 C51 C52 C50 177.7(4) . .
C48 C50 C52 C53 -115.5(5) . .
C74 C50 C52 C53 63.8(6) . .
C48 C50 C52 C51 67.6(6) . .
C74 C50 C52 C51 -113.2(5) . .
C51 C52 C53 C54 -1.1(7) . .
C50 C52 C53 C54 -178.2(5) . .
C52 C53 C54 C55 1.0(8) . .
C51 N4 C55 C54 -0.2(6) . .
Ru1 N4 C55 C54 -178.2(3) . .
C51 N4 C55 C56 178.0(3) . .
Ru1 N4 C55 C56 -0.0(4) . .
C53 C54 C55 N4 -0.3(7) . .
C53 C54 C55 C56 -178.4(4) . .
C60 N5 C56 C57 -1.5(6) . .
Ru1 N5 C56 C57 -173.0(3) . .
C60 N5 C56 C55 177.5(4) . .
Ru1 N5 C56 C55 6.0(4) . .
N4 C55 C56 N5 -3.8(5) . .
C54 C55 C56 N5 174.4(4) . .
N4 C55 C56 C57 175.2(4) . .
C54 C55 C56 C57 -6.7(7) . .
N5 C56 C57 C58 1.0(7) . .
C55 C56 C57 C58 -177.9(4) . .
C56 C57 C58 C59 0.0(8) . .
C57 C58 C59 C60 -0.7(8) . .
C56 N5 C60 C59 0.9(6) . .
Ru1 N5 C60 C59 172.3(3) . .
C56 N5 C60 C61 -177.0(4) . .
Ru1 N5 C60 C61 -5.6(5) . .
C58 C59 C60 N5 0.2(7) . .
C58 C59 C60 C61 177.8(5) . .
C65 N6 C61 C62 -1.6(6) . .
Ru1 N6 C61 C62 -177.9(4) . .
C65 N6 C61 C60 175.2(4) . .
Ru1 N6 C61 C60 -1.1(5) . .
N5 C60 C61 N6 4.2(6) . .
C59 C60 C61 N6 -173.4(4) . .
N5 C60 C61 C62 -179.1(4) . .
C59 C60 C61 C62 3.2(8) . .
N6 C61 C62 C63 0.9(8) . .
C60 C61 C62 C63 -175.6(5) . .
C61 C62 C63 C64 1.2(8) . .
C62 C63 C64 C65 -2.6(7) . .
C62 C63 C64 C66 177.1(5) . .
C61 N6 C65 C64 0.1(6) . .
Ru1 N6 C65 C64 175.9(3) . .
C63 C64 C65 N6 2.0(7) . .
C66 C64 C65 N6 -177.8(4) . .
C63 C64 C66 C72 -115.2(5) . .
C65 C64 C66 C72 64.5(6) . .
C63 C64 C66 C67 66.0(6) . .
C65 C64 C66 C67 -114.3(5) . .
C72 C66 C67 C69 -0.6(6) . .
C64 C66 C67 C69 178.3(4) . .
C72 C66 C67 C68 -178.8(4) . .
C64 C66 C67 C68 0.0(6) . .
C66 C67 C69 C70 0.4(7) . .
C68 C67 C69 C70 178.6(4) . .
C67 C69 C70 C71 0.1(7) . .
C67 C69 C70 O5 179.2(4) . .
C36 O5 C70 C69 167.4(4) . .
C36 O5 C70 C71 -13.6(7) . .
C69 C70 C71 C72 -0.4(7) . .
O5 C70 C71 C72 -179.4(4) . .
C70 C71 C72 C66 0.2(7) . .
C70 C71 C72 C73 -179.4(5) . .
C67 C66 C72 C71 0.3(7) . .
C64 C66 C72 C71 -178.5(4) . .
C67 C66 C72 C73 179.8(5) . .
C64 C66 C72 C73 1.0(7) . .
C48 C50 C74 C76 0.6(6) . .
C52 C50 C74 C76 -178.7(4) . .
C48 C50 C74 C75 -179.2(4) . .
C52 C50 C74 C75 1.6(6) . .
C47 C46 C76 C74 -1.9(7) . .
O8 C46 C76 C74 179.4(4) . .
C50 C74 C76 C46 0.6(7) . .
C75 C74 C76 C46 -179.6(4) . .
C79 O9 C78 C77 -177.7(7) . .
C78 O9 C79 C80 178.6(6) . .

loop_
_platon_squeeze_void_nr
_platon_squeeze_void_average_x
_platon_squeeze_void_average_y
_platon_squeeze_void_average_z
_platon_squeeze_void_volume
_platon_squeeze_void_count_electrons
_platon_squeeze_void_content
1 -0.010 0.010 0.500 646 124 ' '
2 0.467 0.918 0.844 12 0 ' '
3 0.533 0.082 0.156 12 0 ' '
